data_4512277
loop_
_publ_author_name
'Gandeepan, Parthasarathy'
'Rajamalli, P.'
'Cheng, Chien-Hong'

_publ_section_title
;
 Palladium-Catalyzed Dehydrogenative \b-Arylation of Simple Saturated
 Carbonyls by Aryl Halides
;
_journal_issue 12
_journal_name_full 'ACS Catalysis'
_journal_page_first 4485
_journal_paper_doi 10.1021/cs501326p
_journal_volume 4
_journal_year 2014
_chemical_formula_sum 'C17 H16 O'
_chemical_formula_weight 236.30
_space_group_crystal_system monoclinic
_space_group_IT_number 14
_space_group_name_Hall '-P 2ybc'
_space_group_name_H-M_alt 'P 1 21/c 1'
_symmetry_space_group_name_Hall '-P 2ybc'
_symmetry_space_group_name_H-M 'P 1 21/c 1'
_atom_sites_solution_hydrogens geom
_audit_creation_method SHELXL-2014/6
_cell_angle_alpha 90
_cell_angle_beta 101.782(2)
_cell_angle_gamma 90
_cell_formula_units_Z 4
_cell_length_a 12.7973(6)
_cell_length_b 6.1187(2)
_cell_length_c 16.9311(8)
_cell_measurement_reflns_used 2257
_cell_measurement_temperature 100(2)
_cell_measurement_theta_max 26.1337
_cell_measurement_theta_min 3.2124
_cell_volume 1297.82(10)
_computing_cell_refinement 'SAINT V8.34A (Bruker AXS Inc., 2013)'
_computing_data_collection 'APEX2 (Bruker AXS, 2010)'
_computing_data_reduction 'SAINT V8.34A (Bruker AXS Inc., 2013)'
_computing_molecular_graphics 'SHELXTL (Sheldrick, 2008)'
_computing_publication_material SHELXTL
_computing_structure_refinement 'SHELXL-2014/6 (Sheldrick, 2014)'
_diffrn_ambient_temperature 100(2)
_diffrn_detector_area_resol_mean 8.3333
_diffrn_measured_fraction_theta_full 0.997
_diffrn_measured_fraction_theta_max 0.997
_diffrn_measurement_device_type 'Bruker APEX-II CCD'
_diffrn_measurement_method '\f and \w scans'
_diffrn_radiation_type MoK\a
_diffrn_radiation_wavelength 0.71073
_diffrn_reflns_av_R_equivalents 0.0383
_diffrn_reflns_av_unetI/netI 0.0347
_diffrn_reflns_Laue_measured_fraction_full 0.997
_diffrn_reflns_Laue_measured_fraction_max 0.997
_diffrn_reflns_limit_h_max 15
_diffrn_reflns_limit_h_min -15
_diffrn_reflns_limit_k_max 7
_diffrn_reflns_limit_k_min -7
_diffrn_reflns_limit_l_max 21
_diffrn_reflns_limit_l_min -20
_diffrn_reflns_number 10722
_diffrn_reflns_point_group_measured_fraction_full 0.997
_diffrn_reflns_point_group_measured_fraction_max 0.997
_diffrn_reflns_theta_full 25.242
_diffrn_reflns_theta_max 26.385
_diffrn_reflns_theta_min 1.625
_exptl_absorpt_coefficient_mu 0.073
_exptl_absorpt_correction_T_max 0.9485
_exptl_absorpt_correction_T_min 0.8585
_exptl_absorpt_correction_type multi-scan
_exptl_absorpt_process_details 'SADABS V2014/4 (Bruker AXS Inc.)'
_exptl_crystal_colour Colorless
_exptl_crystal_density_diffrn 1.209
_exptl_crystal_density_meas ?
_exptl_crystal_density_method 'not measured'
_exptl_crystal_description Tabullar
_exptl_crystal_F_000 504
_exptl_crystal_size_max 0.15
_exptl_crystal_size_mid 0.12
_exptl_crystal_size_min 0.04
_refine_diff_density_max 0.350
_refine_diff_density_min -0.275
_refine_diff_density_rms 0.069
_refine_ls_extinction_method none
_refine_ls_goodness_of_fit_ref 1.117
_refine_ls_hydrogen_treatment constr
_refine_ls_matrix_type full
_refine_ls_number_parameters 165
_refine_ls_number_reflns 2647
_refine_ls_number_restraints 0
_refine_ls_restrained_S_all 1.117
_refine_ls_R_factor_all 0.0563
_refine_ls_R_factor_gt 0.0400
_refine_ls_shift/su_max 0.010
_refine_ls_shift/su_mean 0.000
_refine_ls_structure_factor_coef Fsqd
_refine_ls_weighting_details 'w=1/[\s^2^(Fo^2^)+(0.0875P)^2^+0.1163P] where P=(Fo^2^+2Fc^2^)/3'
_refine_ls_weighting_scheme calc
_refine_ls_wR_factor_gt 0.1181
_refine_ls_wR_factor_ref 0.1443
_reflns_Friedel_coverage 0.000
_reflns_number_gt 2126
_reflns_number_total 2647
_reflns_threshold_expression 'I > 2\s(I)'
_cod_data_source_file cs501326p_si_004.cif
_cod_data_source_block 140936LT_0m
_cod_depositor_comments
;
The following automatic conversions were performed:

'_exptl_crystal_density_meas' value 'not measured' was changed to '?'
- the value is perceived as not measured.

Automatic conversion script
Id: cif_fix_values 3008 2015-01-20 13:52:24Z robertas 

 Adding full bibliography for 4512275--4512277.cif.
;
_cod_database_code 4512277
_shelx_space_group_comment
;
The symmetry employed for this shelxl refinement is uniquely defined
by the following loop, which should always be used as a source of
symmetry information in preference to the above space-group names.
They are only intended as comments.
;
_shelxl_version_number 2014/6

loop_
_space_group_symop_operation_xyz
'x, y, z'
'-x, y+1/2, -z+1/2'
'-x, -y, -z'
'x, -y-1/2, z-1/2'

loop_
_atom_site_label
_atom_site_type_symbol
_atom_site_fract_x
_atom_site_fract_y
_atom_site_fract_z
_atom_site_U_iso_or_equiv
_atom_site_adp_type
_atom_site_occupancy
_atom_site_site_symmetry_order
_atom_site_calc_flag
_atom_site_refinement_flags_posn
_atom_site_refinement_flags_adp
O1 O 0.59449(9) 1.20959(19) 0.59017(6) 0.0198(3) Uani 1 1 d . .
C1 C 0.62364(12) 1.2205(3) 0.88743(9) 0.0197(4) Uani 1 1 d . .
H1 H 0.6187 1.2518 0.9415 0.024 Uiso 1 1 calc R U
C2 C 0.59794(12) 1.0138(3) 0.85568(9) 0.0200(4) Uani 1 1 d . .
H4 H 0.5734 0.9048 0.8875 0.024 Uiso 1 1 calc R U
C3 C 0.60812(12) 0.9664(3) 0.77740(9) 0.0168(4) Uani 1 1 d . .
H5 H 0.5937 0.8229 0.7566 0.020 Uiso 1 1 calc R U
C4 C 0.63948(11) 1.1286(2) 0.72930(9) 0.0144(3) Uani 1 1 d . .
C5 C 0.63824(11) 1.0823(3) 0.64240(9) 0.0146(3) Uani 1 1 d . .
C6 C 0.69249(12) 0.8825(3) 0.61980(9) 0.0154(3) Uani 1 1 d . .
C7 C 0.78813(12) 0.8327(3) 0.66608(9) 0.0167(4) Uani 1 1 d . .
H15 H 0.8069 0.9074 0.7162 0.020 Uiso 1 1 calc R U
C8 C 0.86678(12) 0.6755(3) 0.64767(9) 0.0172(4) Uani 1 1 d . .
C9 C 0.97514(13) 0.7303(3) 0.66786(10) 0.0201(4) Uani 1 1 d . .
H14 H 0.9965 0.8613 0.6968 0.024 Uiso 1 1 calc R U
C10 C 1.05182(13) 0.5957(3) 0.64609(10) 0.0214(4) Uani 1 1 d . .
H9 H 1.1246 0.6392 0.6583 0.026 Uiso 1 1 calc R U
C11 C 1.02389(13) 0.3980(3) 0.60668(10) 0.0210(4) Uani 1 1 d . .
C12 C 1.10716(14) 0.2514(3) 0.58302(12) 0.0307(5) Uani 1 1 d . .
H11 H 1.1097 0.1126 0.6123 0.046 Uiso 1 1 calc R U
H2 H 1.1771 0.3228 0.5966 0.046 Uiso 1 1 calc R U
H10 H 1.0888 0.2234 0.5248 0.046 Uiso 1 1 calc R U
C13 C 0.65660(12) 1.3817(3) 0.84016(10) 0.0196(4) Uani 1 1 d . .
H3 H 0.6753 1.5224 0.8623 0.023 Uiso 1 1 calc R U
C14 C 0.66234(12) 1.3381(3) 0.76064(9) 0.0174(4) Uani 1 1 d . .
H16 H 0.6818 1.4505 0.7277 0.021 Uiso 1 1 calc R U
C15 C 0.64450(13) 0.7798(3) 0.54028(9) 0.0201(4) Uani 1 1 d . .
H6 H 0.7015 0.7376 0.5125 0.030 Uiso 1 1 calc R U
H8 H 0.5969 0.8847 0.5071 0.030 Uiso 1 1 calc R U
H7 H 0.6038 0.6498 0.5493 0.030 Uiso 1 1 calc R U
C16 C 0.91666(13) 0.3389(3) 0.58938(10) 0.0222(4) Uani 1 1 d . .
H13 H 0.8962 0.2027 0.5639 0.027 Uiso 1 1 calc R U
C17 C 0.83895(12) 0.4755(3) 0.60876(10) 0.0196(4) Uani 1 1 d . .
H12 H 0.7661 0.4328 0.5955 0.024 Uiso 1 1 calc R U

loop_
_atom_site_aniso_label
_atom_site_aniso_U_11
_atom_site_aniso_U_22
_atom_site_aniso_U_33
_atom_site_aniso_U_23
_atom_site_aniso_U_13
_atom_site_aniso_U_12
O1 0.0227(6) 0.0210(6) 0.0159(6) 0.0027(5) 0.0047(4) 0.0038(5)
C1 0.0197(8) 0.0265(9) 0.0133(7) -0.0020(7) 0.0043(6) 0.0019(7)
C2 0.0207(8) 0.0224(9) 0.0175(8) 0.0043(7) 0.0057(6) -0.0014(7)
C3 0.0182(8) 0.0146(8) 0.0177(8) 0.0002(6) 0.0036(6) 0.0000(6)
C4 0.0120(7) 0.0164(8) 0.0151(7) 0.0008(6) 0.0032(5) 0.0016(6)
C5 0.0119(7) 0.0166(8) 0.0158(7) 0.0013(6) 0.0040(6) -0.0024(6)
C6 0.0167(7) 0.0162(8) 0.0148(7) 0.0015(6) 0.0069(6) -0.0010(6)
C7 0.0190(8) 0.0163(8) 0.0155(7) -0.0003(6) 0.0052(6) -0.0016(6)
C8 0.0188(8) 0.0195(8) 0.0142(7) 0.0041(6) 0.0057(6) 0.0015(6)
C9 0.0195(8) 0.0215(9) 0.0182(8) 0.0015(6) 0.0014(6) 0.0002(7)
C10 0.0146(8) 0.0276(9) 0.0218(8) 0.0074(7) 0.0033(6) 0.0023(7)
C11 0.0208(8) 0.0224(9) 0.0215(8) 0.0073(7) 0.0079(6) 0.0056(7)
C12 0.0245(9) 0.0301(10) 0.0408(11) 0.0041(8) 0.0145(8) 0.0083(8)
C13 0.0205(8) 0.0173(8) 0.0206(8) -0.0041(6) 0.0037(6) -0.0010(6)
C14 0.0175(8) 0.0162(8) 0.0194(8) 0.0020(6) 0.0058(6) -0.0005(6)
C15 0.0199(8) 0.0232(9) 0.0168(8) -0.0028(7) 0.0028(6) 0.0029(7)
C16 0.0254(9) 0.0172(8) 0.0253(9) 0.0001(7) 0.0086(7) 0.0013(7)
C17 0.0170(8) 0.0195(9) 0.0235(8) 0.0021(7) 0.0069(6) 0.0000(6)

loop_
_atom_type_symbol
_atom_type_description
_atom_type_scat_dispersion_real
_atom_type_scat_dispersion_imag
_atom_type_scat_source
C C 0.0033 0.0016 'International Tables Vol C Tables 4.2.6.8 and 6.1.1.4'
H H 0.0000 0.0000 'International Tables Vol C Tables 4.2.6.8 and 6.1.1.4'
O O 0.0106 0.0060 'International Tables Vol C Tables 4.2.6.8 and 6.1.1.4'

loop_
_geom_angle_atom_site_label_1
_geom_angle_atom_site_label_2
_geom_angle_atom_site_label_3
_geom_angle
C2 C1 C13 119.99(14)
C2 C1 H1 120.0
C13 C1 H1 120.0
C1 C2 C3 119.95(15)
C1 C2 H4 120.0
C3 C2 H4 120.0
C2 C3 C4 120.22(15)
C2 C3 H5 119.9
C4 C3 H5 119.9
C3 C4 C14 119.66(14)
C3 C4 C5 119.59(14)
C14 C4 C5 120.49(14)
O1 C5 C6 120.22(13)
O1 C5 C4 120.10(14)
C6 C5 C4 119.66(13)
C7 C6 C5 116.80(14)
C7 C6 C15 125.79(14)
C5 C6 C15 116.53(13)
C6 C7 C8 127.20(14)
C6 C7 H15 116.4
C8 C7 H15 116.4
C9 C8 C17 117.92(14)
C9 C8 C7 118.57(15)
C17 C8 C7 123.48(14)
C10 C9 C8 120.81(16)
C10 C9 H14 119.6
C8 C9 H14 119.6
C9 C10 C11 121.11(15)
C9 C10 H9 119.4
C11 C10 H9 119.4
C16 C11 C10 118.19(15)
C16 C11 C12 120.63(16)
C10 C11 C12 121.19(16)
C11 C12 H11 109.5
C11 C12 H2 109.5
H11 C12 H2 109.5
C11 C12 H10 109.5
H11 C12 H10 109.5
H2 C12 H10 109.5
C1 C13 C14 120.31(15)
C1 C13 H3 119.8
C14 C13 H3 119.8
C13 C14 C4 119.77(15)
C13 C14 H16 120.1
C4 C14 H16 120.1
C6 C15 H6 109.5
C6 C15 H8 109.5
H6 C15 H8 109.5
C6 C15 H7 109.5
H6 C15 H7 109.5
H8 C15 H7 109.5
C17 C16 C11 121.12(16)
C17 C16 H13 119.4
C11 C16 H13 119.4
C16 C17 C8 120.75(15)
C16 C17 H12 119.6
C8 C17 H12 119.6

loop_
_geom_bond_atom_site_label_1
_geom_bond_atom_site_label_2
_geom_bond_distance
O1 C5 1.2246(19)
C1 C2 1.387(2)
C1 C13 1.389(2)
C1 H1 0.9500
C2 C3 1.389(2)
C2 H4 0.9500
C3 C4 1.394(2)
C3 H5 0.9500
C4 C14 1.395(2)
C4 C5 1.495(2)
C5 C6 1.494(2)
C6 C7 1.346(2)
C6 C15 1.499(2)
C7 C8 1.471(2)
C7 H15 0.9500
C8 C9 1.400(2)
C8 C17 1.401(2)
C9 C10 1.387(2)
C9 H14 0.9500
C10 C11 1.393(2)
C10 H9 0.9500
C11 C16 1.391(2)
C11 C12 1.508(2)
C12 H11 0.9800
C12 H2 0.9800
C12 H10 0.9800
C13 C14 1.389(2)
C13 H3 0.9500
C14 H16 0.9500
C15 H6 0.9800
C15 H8 0.9800
C15 H7 0.9800
C16 C17 1.389(2)
C16 H13 0.9500
C17 H12 0.9500
